data_7244975
loop_
_publ_author_name
'Sugimoto, Akira'
'Kusumoto, Sotaro'
'Nakaya, Manabu'
'Sekine, Yoshihiro'
'Lindoy, Leonard F.'
'Hayami, Shinya'

_publ_section_title
;
 Modulation of the elasticity of single crystal, 1-D metal
 dimethylglyoximato complexes via solid solution effect
;
_journal_name_full CrystEngComm
_journal_paper_doi 10.1039/D2CE00402J
_journal_year 2022
_chemical_formula_moiety 'C8 H14 N4 O4 Pd'
_chemical_formula_sum 'C8 H14 N4 O4 Pd'
_chemical_formula_weight 336.63
_space_group_crystal_system orthorhombic
_space_group_IT_number 72
_space_group_name_Hall '-I 2 2c'
_space_group_name_H-M_alt 'I b a m'
_atom_sites_solution_hydrogens mixed
_atom_sites_solution_primary dual
_audit_creation_date 2022-02-02
_audit_creation_method
;
Olex2 1.3
(compiled 2020.11.12 svn.r5f609507 for OlexSys, GUI svn.r6408)
;
_audit_update_record
;
2022-02-03 deposited with the CCDC.	2022-05-23 downloaded from the CCDC.
;
_cell_angle_alpha 90
_cell_angle_beta 90
_cell_angle_gamma 90
_cell_formula_units_Z 4
_cell_length_a 16.3415(10)
_cell_length_b 10.6382(6)
_cell_length_c 6.3897(4)
_cell_measurement_reflns_used 1956
_cell_measurement_temperature 123
_cell_measurement_theta_max 29.3340
_cell_measurement_theta_min 3.7720
_cell_volume 1110.81(12)
_computing_cell_refinement 'CrysAlisPro 1.171.39.46e (Rigaku OD, 2018)'
_computing_data_collection 'CrysAlisPro 1.171.39.46e (Rigaku OD, 2018)'
_computing_data_reduction 'CrysAlisPro 1.171.39.46e (Rigaku OD, 2018)'
_computing_molecular_graphics 'Olex2 1.3 (Dolomanov et al., 2009)'
_computing_publication_material 'Olex2 1.3 (Dolomanov et al., 2009)'
_computing_structure_refinement 'SHELXL 2018/3 (Sheldrick, 2015)'
_computing_structure_solution 'SHELXT 2014/5 (Sheldrick, 2014)'
_diffrn_ambient_temperature 123
_diffrn_detector 'Image Plate'
_diffrn_detector_type 'Rigaku IP'
_diffrn_measured_fraction_theta_full 0.995
_diffrn_measured_fraction_theta_max 0.841
_diffrn_measurement_details
;
List of Runs (angles in degrees, time in seconds):

  # Type    Start    End  Width  t~exp~   \w     \q     \k     \f   Frames
#--------------------------------------------------------------------------
  1  \w    -57.00 -31.00   0.50    0.71    --    5.00  45.00   0.00   52
  2  \w    -84.00  48.00   0.50    0.71    --    5.00  45.00  90.00  264
;
_diffrn_measurement_device 'four-circle diffractometer'
_diffrn_measurement_device_type 'Rigaku R-AXIS SPIDER IP'
_diffrn_measurement_method '\w scans'
_diffrn_orient_matrix_type 'CrysAlisPro convention (1999,Acta A55,543-557)'
_diffrn_orient_matrix_UB_11 0.0182941000
_diffrn_orient_matrix_UB_12 0.0601654000
_diffrn_orient_matrix_UB_13 0.0088173000
_diffrn_orient_matrix_UB_21 -0.0394069000
_diffrn_orient_matrix_UB_22 0.0281725000
_diffrn_orient_matrix_UB_23 0.0018974000
_diffrn_orient_matrix_UB_31 -0.0006509000
_diffrn_orient_matrix_UB_32 -0.0050248000
_diffrn_orient_matrix_UB_33 0.1106054000
_diffrn_radiation_monochromator graphite
_diffrn_radiation_probe x-ray
_diffrn_radiation_type 'Mo K\a'
_diffrn_radiation_wavelength 0.71073
_diffrn_reflns_av_R_equivalents 0.0263
_diffrn_reflns_av_unetI/netI 0.0232
_diffrn_reflns_Laue_measured_fraction_full 0.995
_diffrn_reflns_Laue_measured_fraction_max 0.841
_diffrn_reflns_limit_h_max 21
_diffrn_reflns_limit_h_min -21
_diffrn_reflns_limit_k_max 12
_diffrn_reflns_limit_k_min -14
_diffrn_reflns_limit_l_max 6
_diffrn_reflns_limit_l_min -8
_diffrn_reflns_number 2671
_diffrn_reflns_point_group_measured_fraction_full 0.995
_diffrn_reflns_point_group_measured_fraction_max 0.841
_diffrn_reflns_theta_full 25.242
_diffrn_reflns_theta_max 29.411
_diffrn_reflns_theta_min 3.831
_diffrn_source 'sealed X-ray tube'
_diffrn_source_target Mo
_diffrn_source_type 'Rigaku (Mo) X-ray Source'
_exptl_absorpt_coefficient_mu 1.681
_exptl_absorpt_correction_T_max 1.00000
_exptl_absorpt_correction_T_min 0.78224
_exptl_absorpt_correction_type multi-scan
_exptl_absorpt_process_details
;
CrysAlisPro 1.171.39.46e (Rigaku Oxford Diffraction, 2018)
Empirical absorption correction using spherical harmonics,
 implemented in SCALE3 ABSPACK scaling algorithm.
;
_exptl_crystal_colour 'clear light yellow'
_exptl_crystal_colour_lustre clear
_exptl_crystal_colour_modifier light
_exptl_crystal_colour_primary yellow
_exptl_crystal_density_diffrn 2.013
_exptl_crystal_description needle
_exptl_crystal_F_000 672
_exptl_crystal_size_max 0.1
_exptl_crystal_size_mid 0.01
_exptl_crystal_size_min 0.01
_refine_diff_density_max 0.499
_refine_diff_density_min -0.814
_refine_diff_density_rms 0.101
_refine_ls_extinction_method none
_refine_ls_goodness_of_fit_ref 1.093
_refine_ls_hydrogen_treatment mixed
_refine_ls_matrix_type full
_refine_ls_number_parameters 58
_refine_ls_number_reflns 704
_refine_ls_number_restraints 0
_refine_ls_restrained_S_all 1.093
_refine_ls_R_factor_all 0.0215
_refine_ls_R_factor_gt 0.0207
_refine_ls_shift/su_max 0.000
_refine_ls_shift/su_mean 0.000
_refine_ls_structure_factor_coef Fsqd
_refine_ls_weighting_details 'w=1/[\s^2^(Fo^2^)+(0.0428P)^2^+0.0387P] where P=(Fo^2^+2Fc^2^)/3'
_refine_ls_weighting_scheme calc
_refine_ls_wR_factor_gt 0.0592
_refine_ls_wR_factor_ref 0.0600
_reflns_Friedel_coverage 0.000
_reflns_number_gt 661
_reflns_number_total 704
_reflns_threshold_expression 'I > 2\s(I)'
_cod_data_source_file d2ce00402j2.cif
_cod_data_source_block Pd(HDMG)2
_cod_database_code 7244975
_shelx_shelxl_version_number 2018/3
_chemical_oxdiff_formula 'Pd C N O'
_chemical_oxdiff_usercomment 100
_shelx_space_group_comment
;
The symmetry employed for this shelxl refinement is uniquely defined
by the following loop, which should always be used as a source of
symmetry information in preference to the above space-group names.
They are only intended as comments.
;
_reflns_odcompleteness_completeness 98.52
_reflns_odcompleteness_iscentric 1
_reflns_odcompleteness_theta 26.32
_olex2_refinement_description
;
1. Fixed Uiso
 At 1.5 times of:
  All C(H,H,H) groups
2. Others
 Fixed Sof: H4A(0.5) H4B(0.5) H4C(0.5) H3A(0.5) H3B(0.5) H3C(0.5)
3.a Idealised Me refined as rotating group:
 C4(H4A,H4B,H4C), C3(H3A,H3B,H3C)
;
_olex2_submission_special_instructions 'No special instructions were received'
_oxdiff_exptl_absorpt_empirical_details
;
Empirical correction (ABSPACK) includes:
- Absorption correction using spherical harmonics
- Frame scaling
;
_oxdiff_exptl_absorpt_empirical_full_max 1.313
_oxdiff_exptl_absorpt_empirical_full_min 0.744

loop_
_space_group_symop_operation_xyz
'x, y, z'
'-x, -y, z'
'-x+1/2, y+1/2, -z'
'x+1/2, -y+1/2, -z'
'x+1/2, y+1/2, z+1/2'
'-x+1/2, -y+1/2, z+1/2'
'-x+1, y+1, -z+1/2'
'x+1, -y+1, -z+1/2'
'-x, -y, -z'
'x, y, -z'
'x-1/2, -y-1/2, z'
'-x-1/2, y-1/2, z'
'-x+1/2, -y+1/2, -z+1/2'
'x+1/2, y+1/2, -z+1/2'
'x, -y, z+1/2'
'-x, y, z+1/2'

loop_
_atom_site_label
_atom_site_type_symbol
_atom_site_fract_x
_atom_site_fract_y
_atom_site_fract_z
_atom_site_U_iso_or_equiv
_atom_site_adp_type
_atom_site_occupancy
_atom_site_site_symmetry_order
_atom_site_calc_flag
_atom_site_refinement_flags_posn
_atom_site_refinement_flags_adp
_atom_site_refinement_flags_occupancy
_atom_site_disorder_assembly
_atom_site_disorder_group
Pd1 Pd 0.500000 0.500000 0.500000 0.01005(14) Uani 1 4 d S T P . .
O1 O 0.33367(10) 0.58927(14) 0.500000 0.0163(4) Uani 1 2 d S T P . .
O2 O 0.55212(11) 0.23642(14) 0.500000 0.0173(3) Uani 1 2 d S T P . .
N1 N 0.37980(18) 0.48748(16) 0.500000 0.0140(5) Uani 1 2 d S T P . .
N2 N 0.48633(13) 0.3170(2) 0.500000 0.0143(4) Uani 1 2 d S T P . .
C2 C 0.41283(15) 0.2736(2) 0.500000 0.0165(4) Uani 1 2 d S T P . .
C1 C 0.34976(15) 0.3742(2) 0.500000 0.0157(5) Uani 1 2 d S T P . .
C4 C 0.39404(13) 0.13723(17) 0.500000 0.0209(4) Uani 1 2 d S T P . .
H4A H 0.431421 0.094335 0.408731 0.031 Uiso 0.5 1 calc R U P A -1
H4B H 0.339026 0.124372 0.451821 0.031 Uiso 0.5 1 calc R U P A -1
H4C H 0.399499 0.104713 0.639448 0.031 Uiso 0.5 1 calc R U P A -1
C3 C 0.26016(12) 0.3525(2) 0.500000 0.0211(4) Uani 1 2 d S T P . .
H3A H 0.239338 0.362289 0.639540 0.032 Uiso 0.5 1 calc R U P B -1
H3B H 0.248909 0.268915 0.451318 0.032 Uiso 0.5 1 calc R U P B -1
H3C H 0.234210 0.412317 0.409141 0.032 Uiso 0.5 1 calc R U P B -1
H2 H 0.597(5) 0.300(7) 0.500000 0.22(3) Uiso 1 2 d S . P . .

loop_
_atom_site_aniso_label
_atom_site_aniso_U_11
_atom_site_aniso_U_22
_atom_site_aniso_U_33
_atom_site_aniso_U_23
_atom_site_aniso_U_13
_atom_site_aniso_U_12
Pd1 0.0128(2) 0.00949(19) 0.00788(18) 0.000 0.000 0.00058(5)
O1 0.0158(8) 0.0153(8) 0.0179(7) 0.000 0.000 0.0067(6)
O2 0.0208(8) 0.0123(7) 0.0190(7) 0.000 0.000 0.0065(7)
N1 0.0142(12) 0.0146(9) 0.0131(12) 0.000 0.000 0.0012(6)
N2 0.0202(8) 0.0096(10) 0.0131(9) 0.000 0.000 0.0021(8)
C2 0.0222(11) 0.0162(10) 0.0109(8) 0.000 0.000 -0.0001(9)
C1 0.0188(10) 0.0179(11) 0.0104(9) 0.000 0.000 -0.0016(9)
C4 0.0266(10) 0.0145(9) 0.0216(10) 0.000 0.000 -0.0022(8)
C3 0.0186(9) 0.0215(9) 0.0232(9) 0.000 0.000 -0.0036(8)

loop_
_atom_type_symbol
_atom_type_description
_atom_type_scat_dispersion_real
_atom_type_scat_dispersion_imag
_atom_type_scat_source
C C 0.0033 0.0016 'International Tables Vol C Tables 4.2.6.8 and 6.1.1.4'
H H 0.0000 0.0000 'International Tables Vol C Tables 4.2.6.8 and 6.1.1.4'
N N 0.0061 0.0033 'International Tables Vol C Tables 4.2.6.8 and 6.1.1.4'
O O 0.0106 0.0060 'International Tables Vol C Tables 4.2.6.8 and 6.1.1.4'
Pd Pd -0.9988 1.0072 'International Tables Vol C Tables 4.2.6.8 and 6.1.1.4'

loop_
_geom_angle_atom_site_label_1
_geom_angle_atom_site_label_2
_geom_angle_atom_site_label_3
_geom_angle
_geom_angle_site_symmetry_1
_geom_angle_site_symmetry_3
_geom_angle_publ_flag
Pd1 Pd1 Pd1 180.0 7_545 7_546 ?
N1 Pd1 Pd1 90.0 . 7_545 ?
N1 Pd1 Pd1 90.0 . 7_546 ?
N1 Pd1 Pd1 90.0 9_666 7_546 ?
N1 Pd1 Pd1 90.0 9_666 7_545 ?
N1 Pd1 N1 180.0 . 9_666 ?
N2 Pd1 Pd1 90.0 . 7_545 ?
N2 Pd1 Pd1 90.0 9_666 7_545 ?
N2 Pd1 Pd1 90.0 9_666 7_546 ?
N2 Pd1 Pd1 90.0 . 7_546 ?
N2 Pd1 N1 79.58(8) . . ?
N2 Pd1 N1 79.58(8) 9_666 9_666 ?
N2 Pd1 N1 100.42(8) 9_666 . ?
N2 Pd1 N1 100.42(8) . 9_666 ?
N2 Pd1 N2 180.0 . 9_666 ?
N2 O2 H2 99(5) . . ?
O1 N1 Pd1 120.97(15) . . ?
C1 N1 Pd1 116.04(18) . . ?
C1 N1 O1 123.0(3) . . ?
O2 N2 Pd1 122.02(16) . . ?
C2 N2 Pd1 117.56(18) . . ?
C2 N2 O2 120.4(2) . . ?
N2 C2 C1 112.9(2) . . ?
N2 C2 C4 123.0(2) . . ?
C4 C2 C1 124.1(2) . . ?
N1 C1 C2 113.9(2) . . ?
N1 C1 C3 121.1(2) . . ?
C3 C1 C2 125.0(2) . . ?
C2 C4 H4A 109.5 . . ?
C2 C4 H4B 109.5 . . ?
C2 C4 H4C 109.5 . . ?
H4A C4 H4B 109.5 . . ?
H4A C4 H4C 109.5 . . ?
H4B C4 H4C 109.5 . . ?
C1 C3 H3A 109.5 . . ?
C1 C3 H3B 109.5 . . ?
C1 C3 H3C 109.5 . . ?
H3A C3 H3B 109.5 . . ?
H3A C3 H3C 109.5 . . ?
H3B C3 H3C 109.5 . . ?

loop_
_geom_bond_atom_site_label_1
_geom_bond_atom_site_label_2
_geom_bond_distance
_geom_bond_site_symmetry_2
_geom_bond_publ_flag
Pd1 Pd1 3.1948(2) 7_546 ?
Pd1 Pd1 3.1948(2) 7_545 ?
Pd1 N1 1.969(3) 9_666 ?
Pd1 N1 1.969(3) . ?
Pd1 N2 1.960(3) . ?
Pd1 N2 1.960(3) 9_666 ?
O1 N1 1.319(3) . ?
O2 N2 1.375(3) . ?
O2 H2 1.00(7) . ?
N1 C1 1.301(3) . ?
N2 C2 1.287(3) . ?
C2 C1 1.486(4) . ?
C2 C4 1.483(3) . ?
C1 C3 1.482(3) . ?
C4 H4A 0.9600 . ?
C4 H4B 0.9600 . ?
C4 H4C 0.9600 . ?
C3 H3A 0.9600 . ?
C3 H3B 0.9600 . ?
C3 H3C 0.9600 . ?

loop_
_geom_torsion_atom_site_label_1
_geom_torsion_atom_site_label_2
_geom_torsion_atom_site_label_3
_geom_torsion_atom_site_label_4
_geom_torsion
_geom_torsion_site_symmetry_1
_geom_torsion_site_symmetry_2
_geom_torsion_site_symmetry_3
_geom_torsion_site_symmetry_4
_geom_torsion_publ_flag
Pd1 N1 C1 C2 0.0 . . . . ?
Pd1 N1 C1 C3 180.0 . . . . ?
Pd1 N2 C2 C1 0.0 . . . . ?
Pd1 N2 C2 C4 180.0 . . . . ?
O1 N1 C1 C2 180.0 . . . . ?
O1 N1 C1 C3 0.0 . . . . ?
O2 N2 C2 C1 180.0 . . . . ?
O2 N2 C2 C4 0.0 . . . . ?
N2 C2 C1 N1 0.0 . . . . ?
N2 C2 C1 C3 180.0 . . . . ?
C4 C2 C1 N1 180.0 . . . . ?
C4 C2 C1 C3 0.0 . . . . ?
